data_7000595
loop_
_publ_author_name
'Gurnani, Chitra'
'Jura, Marek'
'Levason, William'
'Ratnani, Raju'
'Reid, Gillian'
'Webster, Michael'

_publ_section_title
;
 Synthesis, characterisation and structures of thio-, seleno- and
 telluro-ether complexes of indium(III) halides
;
_journal_issue 9
_journal_name_full 'Dalton Transactions'
_journal_page_first 1611
_journal_page_last 1619
_journal_paper_doi 10.1039/b816148h
_journal_year 2009
_chemical_formula_moiety 'C16 H36 Cl2 In S4 1+, Cl4 In 1-, 0.5(C H2 Cl2)'
_chemical_formula_structural '((C8 H18 S2)2 Cl2 In) (Cl4 In) (C H2 Cl2)0.5'
_chemical_formula_sum 'C16.5 H37 Cl7 In2 S4'
_chemical_formula_weight 841.49
_chemical_name_systematic
;
trans-dichlorobis(2,7-dimethyl-3,6-dithiaoctane)indium(III)
tetrachloroindate(III) dichloromethane solvate
;
_space_group_IT_number 15
_symmetry_cell_setting monoclinic
_symmetry_Int_Tables_number 15
_symmetry_space_group_name_Hall '-C 2yc'
_symmetry_space_group_name_H-M 'C 1 2/c 1'
_atom_sites_solution_hydrogens geom
_atom_sites_solution_primary direct
_atom_sites_solution_secondary difmap
_audit_creation_date 2008-02-26
_audit_creation_method 'SHELXL-97 + hand edit'
_cell_angle_alpha 90.00
_cell_angle_beta 118.131(7)
_cell_angle_gamma 90.00
_cell_formula_units_Z 8
_cell_length_a 31.324(5)
_cell_length_b 11.033(2)
_cell_length_c 20.679(3)
_cell_measurement_reflns_used 20131
_cell_measurement_temperature 120(2)
_cell_measurement_theta_max 27.48
_cell_measurement_theta_min 2.91
_cell_volume 6302.4(18)
_computing_structure_refinement 'SHELXL-97 (Sheldrick, 1997)'
_computing_structure_solution 'SHELXS-97 (Sheldrick, 1997)'
_diffrn_ambient_temperature 120(2)
_diffrn_measured_fraction_theta_full 0.992
_diffrn_measured_fraction_theta_max 0.992
_diffrn_measurement_device_type 'Bruker-Nonius 95mm CCD camera on \k-goniostat'
_diffrn_measurement_method '\f & \w scans'
_diffrn_radiation_monochromator '10cm confocal mirrors'
_diffrn_radiation_source 'Bruker-Nonius FR591 rotating anode'
_diffrn_radiation_type MoK\a
_diffrn_radiation_wavelength 0.71073
_diffrn_reflns_av_R_equivalents 0.0841
_diffrn_reflns_av_sigmaI/netI 0.0754
_diffrn_reflns_limit_h_max 40
_diffrn_reflns_limit_h_min -40
_diffrn_reflns_limit_k_max 14
_diffrn_reflns_limit_k_min -14
_diffrn_reflns_limit_l_max 26
_diffrn_reflns_limit_l_min -26
_diffrn_reflns_number 30172
_diffrn_reflns_theta_full 27.50
_diffrn_reflns_theta_max 27.50
_diffrn_reflns_theta_min 2.94
_diffrn_standards_decay_% 0
_diffrn_standards_number 0
_exptl_absorpt_coefficient_mu 2.329
_exptl_absorpt_correction_T_max 1.0000
_exptl_absorpt_correction_T_min 0.6689
_exptl_absorpt_correction_type multi-scan
_exptl_absorpt_process_details 'G.M. Sheldrick, (2007). SADABS. Version 2007/2. Bruker AXS Inc.'
_exptl_crystal_colour colourless
_exptl_crystal_density_diffrn 1.774
_exptl_crystal_density_method 'not measured'
_exptl_crystal_description block
_exptl_crystal_F_000 3336
_exptl_crystal_size_max 0.08
_exptl_crystal_size_mid 0.05
_exptl_crystal_size_min 0.03
_refine_diff_density_max 1.217
_refine_diff_density_min -1.102
_refine_diff_density_rms 0.223
_refine_ls_extinction_method none
_refine_ls_goodness_of_fit_ref 1.140
_refine_ls_hydrogen_treatment constr
_refine_ls_matrix_type full
_refine_ls_number_parameters 275
_refine_ls_number_reflns 7202
_refine_ls_number_restraints 0
_refine_ls_restrained_S_all 1.140
_refine_ls_R_factor_all 0.1049
_refine_ls_R_factor_gt 0.0674
_refine_ls_shift/su_max 0.000
_refine_ls_shift/su_mean 0.000
_refine_ls_structure_factor_coef Fsqd
_refine_ls_weighting_details 'w=1/[\s^2^(Fo^2^)+(0.0000P)^2^+166.7229P] where P=(Fo^2^+2Fc^2^)/3'
_refine_ls_weighting_scheme calc
_refine_ls_wR_factor_gt 0.1193
_refine_ls_wR_factor_ref 0.1359
_reflns_number_gt 5278
_reflns_number_total 7202
_reflns_threshold_expression I>2sigma(I)
_cod_data_source_file b816148h.txt
_cod_data_source_block 07mfd032
_cod_original_cell_volume 6302.5(18)
_cod_original_sg_symbol_H-M 'C 2/c'
_cod_original_formula_sum 'C16.50 H37 Cl7 In2 S4'
_cod_database_code 7000595

loop_
_symmetry_equiv_pos_as_xyz
'x, y, z'
'-x, y, -z+1/2'
'x+1/2, y+1/2, z'
'-x+1/2, y+1/2, -z+1/2'
'-x, -y, -z'
'x, -y, z-1/2'
'-x+1/2, -y+1/2, -z'
'x+1/2, -y+1/2, z-1/2'

loop_
_atom_site_label
_atom_site_type_symbol
_atom_site_fract_x
_atom_site_fract_y
_atom_site_fract_z
_atom_site_U_iso_or_equiv
_atom_site_adp_type
_atom_site_occupancy
_atom_site_symmetry_multiplicity
_atom_site_calc_flag
_atom_site_refinement_flags
_atom_site_disorder_assembly
_atom_site_disorder_group
In1 In 0.125383(17) 0.94885(5) 0.15586(3) 0.01383(13) Uani 1 1 d . . .
In2 In 0.161897(19) 0.44703(5) 0.44748(3) 0.01817(14) Uani 1 1 d . . .
Cl1 Cl 0.19368(6) 0.87639(18) 0.14205(10) 0.0204(4) Uani 1 1 d . . .
Cl2 Cl 0.05772(6) 1.02649(18) 0.17101(10) 0.0188(4) Uani 1 1 d . . .
Cl3 Cl 0.16847(7) 0.4673(2) 0.56560(11) 0.0262(5) Uani 1 1 d . . .
Cl4 Cl 0.23921(7) 0.4399(2) 0.45630(12) 0.0305(5) Uani 1 1 d . . .
Cl5 Cl 0.11493(8) 0.6125(2) 0.37688(12) 0.0293(5) Uani 1 1 d . . .
Cl6 Cl 0.11802(7) 0.2727(2) 0.38664(11) 0.0266(4) Uani 1 1 d . . .
S1 S 0.16411(6) 0.90211(18) 0.29783(10) 0.0161(4) Uani 1 1 d . . .
S2 S 0.17446(6) 1.15673(18) 0.19824(11) 0.0174(4) Uani 1 1 d . . .
S3 S 0.08637(6) 0.72801(18) 0.11549(10) 0.0161(4) Uani 1 1 d . . .
S4 S 0.07111(7) 0.99928(18) 0.01213(10) 0.0163(4) Uani 1 1 d . . .
C1 C 0.2019(3) 0.6832(7) 0.2909(4) 0.0200(17) Uani 1 1 d . . .
H1A H 0.2284 0.6247 0.3136 0.030 Uiso 1 1 calc R . .
H1B H 0.1929 0.6925 0.2389 0.030 Uiso 1 1 calc R . .
H1C H 0.1738 0.6539 0.2954 0.030 Uiso 1 1 calc R . .
C2 C 0.2403(3) 0.7915(8) 0.4121(4) 0.0236(18) Uani 1 1 d . . .
H2A H 0.2179 0.7470 0.4240 0.035 Uiso 1 1 calc R . .
H2B H 0.2466 0.8717 0.4351 0.035 Uiso 1 1 calc R . .
H2C H 0.2708 0.7467 0.4304 0.035 Uiso 1 1 calc R . .
C3 C 0.2181(3) 0.8058(7) 0.3296(4) 0.0179(16) Uani 1 1 d . . .
H3 H 0.2421 0.8441 0.3168 0.022 Uiso 1 1 calc R . .
C4 C 0.1885(3) 1.0516(8) 0.3313(4) 0.0213(17) Uani 1 1 d . . .
H4A H 0.1616 1.1042 0.3270 0.026 Uiso 1 1 calc R . .
H4B H 0.2119 1.0449 0.3841 0.026 Uiso 1 1 calc R . .
C5 C 0.2135(3) 1.1140(8) 0.2931(4) 0.0214(17) Uani 1 1 d . . .
H5A H 0.2391 1.0595 0.2947 0.026 Uiso 1 1 calc R . .
H5B H 0.2296 1.1880 0.3211 0.026 Uiso 1 1 calc R . .
C6 C 0.1344(3) 1.2752(7) 0.2038(4) 0.0185(16) Uani 1 1 d . . .
H6 H 0.1164 1.2420 0.2290 0.022 Uiso 1 1 calc R . .
C7 C 0.0991(3) 1.3061(8) 0.1246(4) 0.0228(18) Uani 1 1 d . . .
H7A H 0.0784 1.3736 0.1235 0.034 Uiso 1 1 calc R . .
H7B H 0.0789 1.2352 0.1007 0.034 Uiso 1 1 calc R . .
H7C H 0.1172 1.3293 0.0987 0.034 Uiso 1 1 calc R . .
C8 C 0.1643(3) 1.3829(8) 0.2456(5) 0.029(2) Uani 1 1 d . . .
H8A H 0.1827 1.4131 0.2217 0.043 Uiso 1 1 calc R . .
H8B H 0.1866 1.3586 0.2960 0.043 Uiso 1 1 calc R . .
H8C H 0.1428 1.4470 0.2462 0.043 Uiso 1 1 calc R . .
C9 C 0.0367(3) 0.7098(8) 0.1921(4) 0.0251(19) Uani 1 1 d . . .
H9A H 0.0061 0.7145 0.1943 0.038 Uiso 1 1 calc R . .
H9B H 0.0585 0.7739 0.2226 0.038 Uiso 1 1 calc R . .
H9C H 0.0517 0.6306 0.2103 0.038 Uiso 1 1 calc R . .
C10 C -0.0051(3) 0.6254(8) 0.0635(5) 0.0262(19) Uani 1 1 d . . .
H10A H 0.0112 0.5471 0.0806 0.039 Uiso 1 1 calc R . .
H10B H -0.0109 0.6402 0.0133 0.039 Uiso 1 1 calc R . .
H10C H -0.0360 0.6243 0.0645 0.039 Uiso 1 1 calc R . .
C11 C 0.0268(3) 0.7257(8) 0.1135(4) 0.0190(16) Uani 1 1 d . . .
H11 H 0.0104 0.8055 0.0948 0.023 Uiso 1 1 calc R . .
C12 C 0.0719(3) 0.7432(7) 0.0199(4) 0.0174(16) Uani 1 1 d . . .
H12A H 0.1025 0.7473 0.0171 0.021 Uiso 1 1 calc R . .
H12B H 0.0545 0.6694 -0.0066 0.021 Uiso 1 1 calc R . .
C13 C 0.0414(3) 0.8528(7) -0.0191(4) 0.0162(15) Uani 1 1 d . . .
H13A H 0.0119 0.8518 -0.0130 0.019 Uiso 1 1 calc R . .
H13B H 0.0310 0.8450 -0.0721 0.019 Uiso 1 1 calc R . .
C14 C 0.1082(3) 1.0112(7) -0.0354(4) 0.0164(16) Uani 1 1 d . . .
H14 H 0.1266 0.9340 -0.0282 0.020 Uiso 1 1 calc R . .
C15 C 0.0752(3) 1.0299(8) -0.1172(5) 0.027(2) Uani 1 1 d . . .
H15A H 0.0556 1.1028 -0.1247 0.041 Uiso 1 1 calc R . .
H15B H 0.0539 0.9594 -0.1373 0.041 Uiso 1 1 calc R . .
H15C H 0.0949 1.0395 -0.1422 0.041 Uiso 1 1 calc R . .
C16 C 0.1432(3) 1.1120(8) -0.0012(5) 0.0273(19) Uani 1 1 d . . .
H16A H 0.1626 1.1220 -0.0266 0.041 Uiso 1 1 calc R . .
H16B H 0.1645 1.0934 0.0506 0.041 Uiso 1 1 calc R . .
H16C H 0.1255 1.1872 -0.0050 0.041 Uiso 1 1 calc R . .
Cl7 Cl 0.01701(9) 0.3275(3) 0.19522(14) 0.0483(7) Uani 1 1 d . . .
C17 C 0.0000 0.4157(11) 0.2500 0.025(3) Uani 1 2 d S . .
H17A H 0.0274 0.4686 0.2820 0.030 Uiso 0.50 1 calc PR . .
H17B H -0.0274 0.4686 0.2180 0.030 Uiso 0.50 1 calc PR . .

loop_
_atom_site_aniso_label
_atom_site_aniso_U_11
_atom_site_aniso_U_22
_atom_site_aniso_U_33
_atom_site_aniso_U_23
_atom_site_aniso_U_13
_atom_site_aniso_U_12
In1 0.0124(2) 0.0153(3) 0.0132(3) 0.0003(2) 0.0056(2) 0.0007(2)
In2 0.0180(3) 0.0203(3) 0.0167(3) -0.0009(2) 0.0086(2) -0.0021(2)
Cl1 0.0183(8) 0.0238(11) 0.0222(10) 0.0013(8) 0.0122(8) 0.0046(8)
Cl2 0.0155(8) 0.0222(11) 0.0198(9) -0.0006(8) 0.0092(7) 0.0014(7)
Cl3 0.0275(10) 0.0343(13) 0.0183(10) -0.0025(9) 0.0121(8) -0.0048(9)
Cl4 0.0208(9) 0.0458(14) 0.0275(11) -0.0073(10) 0.0136(9) -0.0061(10)
Cl5 0.0321(11) 0.0252(11) 0.0260(11) 0.0040(9) 0.0099(9) 0.0056(9)
Cl6 0.0290(10) 0.0250(11) 0.0253(11) -0.0052(9) 0.0124(9) -0.0069(9)
S1 0.0170(8) 0.0169(10) 0.0146(9) 0.0006(8) 0.0077(7) 0.0019(8)
S2 0.0151(8) 0.0165(10) 0.0194(10) 0.0007(8) 0.0071(8) -0.0012(8)
S3 0.0152(8) 0.0162(10) 0.0154(9) 0.0011(8) 0.0059(7) -0.0002(7)
S4 0.0177(8) 0.0180(10) 0.0144(9) 0.0019(8) 0.0084(7) 0.0024(8)
C1 0.021(4) 0.019(4) 0.014(4) 0.004(3) 0.004(3) 0.000(3)
C2 0.023(4) 0.018(4) 0.021(4) 0.000(4) 0.003(3) 0.004(3)
C3 0.017(3) 0.018(4) 0.021(4) 0.002(3) 0.011(3) 0.002(3)
C4 0.023(4) 0.020(4) 0.014(4) 0.005(3) 0.003(3) 0.010(4)
C5 0.011(3) 0.017(4) 0.022(4) -0.004(3) -0.004(3) -0.003(3)
C6 0.017(4) 0.016(4) 0.019(4) -0.005(3) 0.006(3) -0.001(3)
C7 0.023(4) 0.026(5) 0.017(4) 0.006(4) 0.007(3) 0.004(4)
C8 0.025(4) 0.024(5) 0.030(5) -0.004(4) 0.006(4) 0.003(4)
C9 0.030(4) 0.033(5) 0.017(4) 0.002(4) 0.015(4) -0.002(4)
C10 0.027(4) 0.024(5) 0.026(5) -0.005(4) 0.011(4) -0.006(4)
C11 0.015(3) 0.023(4) 0.024(4) 0.002(4) 0.013(3) 0.002(3)
C12 0.023(4) 0.015(4) 0.015(4) -0.001(3) 0.010(3) -0.001(3)
C13 0.018(3) 0.014(4) 0.016(4) 0.002(3) 0.008(3) -0.002(3)
C14 0.021(4) 0.017(4) 0.018(4) 0.007(3) 0.015(3) 0.003(3)
C15 0.035(5) 0.030(5) 0.026(4) 0.006(4) 0.023(4) 0.003(4)
C16 0.026(4) 0.028(5) 0.027(5) -0.002(4) 0.012(4) -0.003(4)
Cl7 0.0338(12) 0.074(2) 0.0412(14) -0.0207(14) 0.0211(11) 0.0018(13)
C17 0.021(5) 0.026(7) 0.029(7) 0.000 0.013(5) 0.000

loop_
_atom_type_symbol
_atom_type_description
_atom_type_scat_dispersion_real
_atom_type_scat_dispersion_imag
_atom_type_scat_source
C C 0.0033 0.0016 'International Tables Vol C Tables 4.2.6.8 and 6.1.1.4'
H H 0.0000 0.0000 'International Tables Vol C Tables 4.2.6.8 and 6.1.1.4'
S S 0.1246 0.1234 'International Tables Vol C Tables 4.2.6.8 and 6.1.1.4'
Cl Cl 0.1484 0.1585 'International Tables Vol C Tables 4.2.6.8 and 6.1.1.4'
In In -0.7276 1.3100 'International Tables Vol C Tables 4.2.6.8 and 6.1.1.4'

loop_
_geom_angle_atom_site_label_1
_geom_angle_atom_site_label_2
_geom_angle_atom_site_label_3
_geom_angle
_geom_angle_site_symmetry_1
_geom_angle_site_symmetry_3
_geom_angle_publ_flag
Cl1 In1 Cl2 178.57(7) . . ?
Cl1 In1 S1 95.63(6) . . ?
Cl2 In1 S1 84.12(6) . . ?
Cl1 In1 S2 85.31(6) . . ?
Cl2 In1 S2 93.27(6) . . ?
S1 In1 S2 84.92(6) . . ?
Cl1 In1 S3 87.80(6) . . ?
Cl2 In1 S3 93.62(6) . . ?
S1 In1 S3 94.11(6) . . ?
S2 In1 S3 172.91(6) . . ?
Cl1 In1 S4 94.07(6) . . ?
Cl2 In1 S4 86.25(6) . . ?
S1 In1 S4 169.91(6) . . ?
S2 In1 S4 98.68(6) . . ?
S3 In1 S4 83.46(6) . . ?
Cl4 In2 Cl6 109.62(8) . . ?
Cl4 In2 Cl3 109.85(7) . . ?
Cl6 In2 Cl3 111.96(7) . . ?
Cl4 In2 Cl5 113.15(8) . . ?
Cl6 In2 Cl5 105.32(8) . . ?
Cl3 In2 Cl5 106.89(8) . . ?
C4 S1 C3 103.8(4) . . ?
C4 S1 In1 97.9(3) . . ?
C3 S1 In1 111.9(2) . . ?
C5 S2 C6 104.3(4) . . ?
C5 S2 In1 97.0(3) . . ?
C6 S2 In1 108.9(3) . . ?
C12 S3 C11 104.2(4) . . ?
C12 S3 In1 95.7(3) . . ?
C11 S3 In1 109.1(3) . . ?
C13 S4 C14 102.6(3) . . ?
C13 S4 In1 99.1(2) . . ?
C14 S4 In1 111.9(2) . . ?
C3 C1 H1A 109.5 . . ?
C3 C1 H1B 109.5 . . ?
H1A C1 H1B 109.5 . . ?
C3 C1 H1C 109.5 . . ?
H1A C1 H1C 109.5 . . ?
H1B C1 H1C 109.5 . . ?
C3 C2 H2A 109.5 . . ?
C3 C2 H2B 109.5 . . ?
H2A C2 H2B 109.5 . . ?
C3 C2 H2C 109.5 . . ?
H2A C2 H2C 109.5 . . ?
H2B C2 H2C 109.5 . . ?
C2 C3 C1 111.1(7) . . ?
C2 C3 S1 108.6(5) . . ?
C1 C3 S1 107.5(5) . . ?
C2 C3 H3 109.9 . . ?
C1 C3 H3 109.9 . . ?
S1 C3 H3 109.9 . . ?
C5 C4 S1 116.3(6) . . ?
C5 C4 H4A 108.2 . . ?
S1 C4 H4A 108.2 . . ?
C5 C4 H4B 108.2 . . ?
S1 C4 H4B 108.2 . . ?
H4A C4 H4B 107.4 . . ?
C4 C5 S2 115.5(5) . . ?
C4 C5 H5A 108.4 . . ?
S2 C5 H5A 108.4 . . ?
C4 C5 H5B 108.4 . . ?
S2 C5 H5B 108.4 . . ?
H5A C5 H5B 107.5 . . ?
C8 C6 C7 112.3(7) . . ?
C8 C6 S2 109.7(5) . . ?
C7 C6 S2 105.2(5) . . ?
C8 C6 H6 109.8 . . ?
C7 C6 H6 109.8 . . ?
S2 C6 H6 109.8 . . ?
C6 C7 H7A 109.5 . . ?
C6 C7 H7B 109.5 . . ?
H7A C7 H7B 109.5 . . ?
C6 C7 H7C 109.5 . . ?
H7A C7 H7C 109.5 . . ?
H7B C7 H7C 109.5 . . ?
C6 C8 H8A 109.5 . . ?
C6 C8 H8B 109.5 . . ?
H8A C8 H8B 109.5 . . ?
C6 C8 H8C 109.5 . . ?
H8A C8 H8C 109.5 . . ?
H8B C8 H8C 109.5 . . ?
C11 C9 H9A 109.5 . . ?
C11 C9 H9B 109.5 . . ?
H9A C9 H9B 109.5 . . ?
C11 C9 H9C 109.5 . . ?
H9A C9 H9C 109.5 . . ?
H9B C9 H9C 109.5 . . ?
C11 C10 H10A 109.5 . . ?
C11 C10 H10B 109.5 . . ?
H10A C10 H10B 109.5 . . ?
C11 C10 H10C 109.5 . . ?
H10A C10 H10C 109.5 . . ?
H10B C10 H10C 109.5 . . ?
C9 C11 C10 112.4(7) . . ?
C9 C11 S3 106.5(5) . . ?
C10 C11 S3 110.9(5) . . ?
C9 C11 H11 109.0 . . ?
C10 C11 H11 109.0 . . ?
S3 C11 H11 109.0 . . ?
C13 C12 S3 115.1(5) . . ?
C13 C12 H12A 108.5 . . ?
S3 C12 H12A 108.5 . . ?
C13 C12 H12B 108.5 . . ?
S3 C12 H12B 108.5 . . ?
H12A C12 H12B 107.5 . . ?
C12 C13 S4 115.5(5) . . ?
C12 C13 H13A 108.4 . . ?
S4 C13 H13A 108.4 . . ?
C12 C13 H13B 108.4 . . ?
S4 C13 H13B 108.4 . . ?
H13A C13 H13B 107.5 . . ?
C16 C14 C15 112.9(7) . . ?
C16 C14 S4 107.9(5) . . ?
C15 C14 S4 109.4(5) . . ?
C16 C14 H14 108.8 . . ?
C15 C14 H14 108.8 . . ?
S4 C14 H14 108.8 . . ?
C14 C15 H15A 109.5 . . ?
C14 C15 H15B 109.5 . . ?
H15A C15 H15B 109.5 . . ?
C14 C15 H15C 109.5 . . ?
H15A C15 H15C 109.5 . . ?
H15B C15 H15C 109.5 . . ?
C14 C16 H16A 109.5 . . ?
C14 C16 H16B 109.5 . . ?
H16A C16 H16B 109.5 . . ?
C14 C16 H16C 109.5 . . ?
H16A C16 H16C 109.5 . . ?
H16B C16 H16C 109.5 . . ?
Cl7 C17 Cl7 112.7(7) 2 . ?
Cl7 C17 H17A 109.1 2 . ?
Cl7 C17 H17A 109.1 . . ?
Cl7 C17 H17B 109.1 2 . ?
Cl7 C17 H17B 109.1 . . ?
H17A C17 H17B 107.8 . . ?

loop_
_geom_bond_atom_site_label_1
_geom_bond_atom_site_label_2
_geom_bond_distance
_geom_bond_site_symmetry_2
_geom_bond_publ_flag
In1 Cl1 2.4237(18) . ?
In1 Cl2 2.4393(18) . ?
In1 S1 2.645(2) . ?
In1 S2 2.669(2) . ?
In1 S3 2.677(2) . ?
In1 S4 2.696(2) . ?
In2 Cl4 2.3425(19) . ?
In2 Cl6 2.354(2) . ?
In2 Cl3 2.3629(19) . ?
In2 Cl5 2.367(2) . ?
S1 C4 1.812(9) . ?
S1 C3 1.837(8) . ?
S2 C5 1.818(8) . ?
S2 C6 1.852(8) . ?
S3 C12 1.815(7) . ?
S3 C11 1.848(7) . ?
S4 C13 1.825(8) . ?
S4 C14 1.848(7) . ?
C1 C3 1.532(11) . ?
C1 H1A 0.9800 . ?
C1 H1B 0.9800 . ?
C1 H1C 0.9800 . ?
C2 C3 1.516(11) . ?
C2 H2A 0.9800 . ?
C2 H2B 0.9800 . ?
C2 H2C 0.9800 . ?
C3 H3 1.0000 . ?
C4 C5 1.516(11) . ?
C4 H4A 0.9900 . ?
C4 H4B 0.9900 . ?
C5 H5A 0.9900 . ?
C5 H5B 0.9900 . ?
C6 C8 1.507(11) . ?
C6 C7 1.521(11) . ?
C6 H6 1.0000 . ?
C7 H7A 0.9800 . ?
C7 H7B 0.9800 . ?
C7 H7C 0.9800 . ?
C8 H8A 0.9800 . ?
C8 H8B 0.9800 . ?
C8 H8C 0.9800 . ?
C9 C11 1.516(10) . ?
C9 H9A 0.9800 . ?
C9 H9B 0.9800 . ?
C9 H9C 0.9800 . ?
C10 C11 1.522(11) . ?
C10 H10A 0.9800 . ?
C10 H10B 0.9800 . ?
C10 H10C 0.9800 . ?
C11 H11 1.0000 . ?
C12 C13 1.516(11) . ?
C12 H12A 0.9900 . ?
C12 H12B 0.9900 . ?
C13 H13A 0.9900 . ?
C13 H13B 0.9900 . ?
C14 C16 1.485(11) . ?
C14 C15 1.524(11) . ?
C14 H14 1.0000 . ?
C15 H15A 0.9800 . ?
C15 H15B 0.9800 . ?
C15 H15C 0.9800 . ?
C16 H16A 0.9800 . ?
C16 H16B 0.9800 . ?
C16 H16C 0.9800 . ?
Cl7 C17 1.756(7) . ?
C17 Cl7 1.756(7) 2 ?
C17 H17A 0.9900 . ?
C17 H17B 0.9900 . ?

loop_
_geom_torsion_atom_site_label_1
_geom_torsion_atom_site_label_2
_geom_torsion_atom_site_label_3
_geom_torsion_atom_site_label_4
_geom_torsion
_geom_torsion_site_symmetry_1
_geom_torsion_site_symmetry_2
_geom_torsion_site_symmetry_3
_geom_torsion_site_symmetry_4
_geom_torsion_publ_flag
Cl1 In1 S1 C4 95.6(3) . . . . ?
Cl2 In1 S1 C4 -83.0(3) . . . . ?
S2 In1 S1 C4 10.8(3) . . . . ?
S3 In1 S1 C4 -176.2(3) . . . . ?
S4 In1 S1 C4 -100.5(4) . . . . ?
Cl1 In1 S1 C3 -12.8(3) . . . . ?
Cl2 In1 S1 C3 168.6(3) . . . . ?
S2 In1 S1 C3 -97.6(3) . . . . ?
S3 In1 S1 C3 75.4(3) . . . . ?
S4 In1 S1 C3 151.1(4) . . . . ?
Cl1 In1 S2 C5 -82.4(3) . . . . ?
Cl2 In1 S2 C5 97.4(3) . . . . ?
S1 In1 S2 C5 13.6(3) . . . . ?
S4 In1 S2 C5 -175.9(3) . . . . ?
Cl1 In1 S2 C6 169.8(3) . . . . ?
Cl2 In1 S2 C6 -10.3(3) . . . . ?
S1 In1 S2 C6 -94.1(3) . . . . ?
S4 In1 S2 C6 76.4(3) . . . . ?
Cl1 In1 S3 C12 -71.7(2) . . . . ?
Cl2 In1 S3 C12 108.5(2) . . . . ?
S1 In1 S3 C12 -167.2(2) . . . . ?
S4 In1 S3 C12 22.7(2) . . . . ?
Cl1 In1 S3 C11 -178.8(3) . . . . ?
Cl2 In1 S3 C11 1.3(3) . . . . ?
S1 In1 S3 C11 85.7(3) . . . . ?
S4 In1 S3 C11 -84.5(3) . . . . ?
Cl1 In1 S4 C13 89.2(2) . . . . ?
Cl2 In1 S4 C13 -92.2(2) . . . . ?
S1 In1 S4 C13 -74.7(4) . . . . ?
S2 In1 S4 C13 175.1(2) . . . . ?
S3 In1 S4 C13 1.9(2) . . . . ?
Cl1 In1 S4 C14 -18.5(3) . . . . ?
Cl2 In1 S4 C14 160.1(3) . . . . ?
S1 In1 S4 C14 177.6(4) . . . . ?
S2 In1 S4 C14 67.4(3) . . . . ?
S3 In1 S4 C14 -105.8(3) . . . . ?
C4 S1 C3 C2 71.1(6) . . . . ?
In1 S1 C3 C2 175.6(5) . . . . ?
C4 S1 C3 C1 -168.7(5) . . . . ?
In1 S1 C3 C1 -64.2(5) . . . . ?
C3 S1 C4 C5 71.8(6) . . . . ?
In1 S1 C4 C5 -43.1(6) . . . . ?
S1 C4 C5 S2 67.1(7) . . . . ?
C6 S2 C5 C4 66.4(7) . . . . ?
In1 S2 C5 C4 -45.2(6) . . . . ?
C5 S2 C6 C8 62.8(6) . . . . ?
In1 S2 C6 C8 165.5(5) . . . . ?
C5 S2 C6 C7 -176.2(5) . . . . ?
In1 S2 C6 C7 -73.5(5) . . . . ?
C12 S3 C11 C9 178.5(6) . . . . ?
In1 S3 C11 C9 -80.2(6) . . . . ?
C12 S3 C11 C10 56.0(6) . . . . ?
In1 S3 C11 C10 157.2(5) . . . . ?
C11 S3 C12 C13 56.7(6) . . . . ?
In1 S3 C12 C13 -54.7(5) . . . . ?
S3 C12 C13 S4 67.8(6) . . . . ?
C14 S4 C13 C12 80.1(6) . . . . ?
In1 S4 C13 C12 -35.0(5) . . . . ?
C13 S4 C14 C16 -166.6(6) . . . . ?
In1 S4 C14 C16 -61.2(6) . . . . ?
C13 S4 C14 C15 70.2(6) . . . . ?
In1 S4 C14 C15 175.6(5) . . . . ?
